data_4317529
loop_
_publ_author_name
'B. Cashin'
'D. Cunningham'
'P. Daly'
'P. McArdle'
'M. Munroe'
'N. N\'i Chonchubhair'

_publ_section_title
;
 Donor Properties of the Vanadyl Ion: Reactions of Vanadyl Salicylaldimine
 \b-Ketimine and Acetylacetonato Complexes with Groups 14 and 15 Lewis
 Acids
;
_journal_name_full 'Inorganic Chemistry'
_journal_page_first 773
_journal_page_last 782
_journal_paper_doi 10.1021/ic010366s
_journal_volume 41
_journal_year 2002
_chemical_formula_sum 'C20 H27 Cl N4 O5 V'
_chemical_formula_weight 489.85
_chemical_name_common '[VO(3-MeOsalen)/H3N(CH2)2NH2]Cl'
_chemical_name_systematic
;
  [N,N'-bis(3-methoxysalicylidene)ethane-1,2-diaminato]oxovanadium(IV)/ 
ethane-1-amine-2-ammonium chloride (1/1)
;
_space_group_IT_number 2
_symmetry_cell_setting triclinic
_symmetry_space_group_name_Hall '-P 1'
_symmetry_space_group_name_H-M 'P -1'
_atom_sites_solution_hydrogens geom
_atom_sites_solution_primary direct
_atom_sites_solution_secondary difmap
_audit_creation_method SHELXL-97
_cell_angle_alpha 76.029(14)
_cell_angle_beta 80.759(12)
_cell_angle_gamma 71.224(14)
_cell_formula_units_Z 2
_cell_length_a 8.4499(12)
_cell_length_b 11.939(2)
_cell_length_c 12.0129(19)
_cell_measurement_reflns_used 25
_cell_measurement_temperature 293(2)
_cell_measurement_theta_max 18
_cell_measurement_theta_min 12
_cell_volume 1108.9(3)
_computing_cell_refinement 'CELDIM in CAD4-PC-Software'
_computing_data_collection 'CAD4-PC-Software (Enraf-Nonius, 1992)'
_computing_data_reduction 'XCAD (McArdle & Higgins, 1995)'
_computing_molecular_graphics 'ORTEX (P.McArdle, 1995)'
_computing_publication_material 'SHELXL-97/2 (Sheldrick,1997)'
_computing_structure_refinement 'SHELXL-97 (Sheldrick, 1997)'
_computing_structure_solution 'SHELXS-97 (Sheldrick, 1990)'
_diffrn_ambient_temperature 293(2)
_diffrn_measured_fraction_theta_full 1.000
_diffrn_measured_fraction_theta_max 1.000
_diffrn_measurement_device_type '4-circle diffractometer'
_diffrn_measurement_method 'scintillation counter'
_diffrn_radiation_monochromator graphite
_diffrn_radiation_source 'fine-focus sealed tube'
_diffrn_radiation_type MoK\a
_diffrn_radiation_wavelength 0.71069
_diffrn_reflns_av_R_equivalents 0.0169
_diffrn_reflns_av_sigmaI/netI 0.0841
_diffrn_reflns_limit_h_max 11
_diffrn_reflns_limit_h_min 0
_diffrn_reflns_limit_k_max 16
_diffrn_reflns_limit_k_min -15
_diffrn_reflns_limit_l_max 16
_diffrn_reflns_limit_l_min -16
_diffrn_reflns_number 7089
_diffrn_reflns_theta_full 29.97
_diffrn_reflns_theta_max 29.97
_diffrn_reflns_theta_min 2.27
_exptl_absorpt_coefficient_mu 0.607
_exptl_crystal_colour Green
_exptl_crystal_density_diffrn 1.467
_exptl_crystal_density_method 'not measured'
_exptl_crystal_description 'Rectangular Prism'
_exptl_crystal_F_000 510
_exptl_crystal_size_max 0.325
_exptl_crystal_size_mid 0.4
_exptl_crystal_size_min 0.325
_refine_diff_density_max 0.453
_refine_diff_density_min -0.414
_refine_diff_density_rms 0.079
_refine_ls_extinction_method none
_refine_ls_goodness_of_fit_ref 0.981
_refine_ls_hydrogen_treatment mixed
_refine_ls_matrix_type full
_refine_ls_number_parameters 283
_refine_ls_number_reflns 6436
_refine_ls_number_restraints 0
_refine_ls_restrained_S_all 0.981
_refine_ls_R_factor_all 0.1068
_refine_ls_R_factor_gt 0.0472
_refine_ls_shift/su_max 0.000
_refine_ls_shift/su_mean 0.000
_refine_ls_structure_factor_coef Fsqd
_refine_ls_weighting_details 'calc w=1/[\s^2^(Fo^2^)+(0.0645P)^2^+0.0000P] where P=(Fo^2^+2Fc^2^)/3'
_refine_ls_weighting_scheme calc
_refine_ls_wR_factor_gt 0.1173
_refine_ls_wR_factor_ref 0.1319
_reflns_number_gt 3540
_reflns_number_total 6436
_reflns_threshold_expression >2sigma(I)
_cod_data_source_file ic010366s_1.cif
_cod_data_source_block '[VO(3-MeOsalen)/H3N(CH2)2NH2]Cl'
_cod_depositor_comments
;
The following automatic conversions were performed:

'_symmetry_cell_setting' value 'Triclinic' changed to 'triclinic'
according to the built-in table from CIF Core dictionary named
'cif_core.dic' version 2.4.1 from 2010-06-29.

Automatic conversion script
Id: cif_fix_values 1646 2011-03-28 12:23:43Z adriana 

The following automatic conversions were performed:

data name '_atom_site_symetry_multiplicity' was replaced with
'_atom_site_symmetry_multiplicity' as specified in the replacement
file 'data/replacement-values/replacement_tags.lst'.

Automatic conversion script
Id: cif_correct_tags 9268 2022-04-12 08:56:07Z antanas 
;
_cod_original_cell_volume 1109.0(3)
_cod_database_code 4317529

loop_
_symmetry_equiv_pos_as_xyz
'x, y, z'
'-x, -y, -z'

loop_
_atom_site_label
_atom_site_type_symbol
_atom_site_fract_x
_atom_site_fract_y
_atom_site_fract_z
_atom_site_U_iso_or_equiv
_atom_site_adp_type
_atom_site_occupancy
_atom_site_symmetry_multiplicity
_atom_site_calc_flag
_atom_site_refinement_flags
_atom_site_disorder_assembly
_atom_site_disorder_group
V1 V 0.19986(5) 0.46012(3) 0.13731(4) 0.02883(12) Uani 1 1 d . . .
O1 O 0.0269(2) 0.41287(14) 0.24494(14) 0.0347(4) Uani 1 1 d . . .
O2 O 0.1942(2) 0.33967(15) 0.05733(14) 0.0363(4) Uani 1 1 d . . .
O3 O 0.2467(3) 0.12341(16) 0.02121(16) 0.0462(5) Uani 1 1 d . . .
O4 O -0.1451(2) 0.28642(17) 0.38807(16) 0.0475(5) Uani 1 1 d . . .
O5 O 0.3749(2) 0.41181(16) 0.19241(16) 0.0412(4) Uani 1 1 d . . .
N3 N 0.1433(3) 0.14454(19) 0.26444(18) 0.0409(5) Uani 1 1 d . . .
H3A H 0.0851 0.2192 0.2729 0.057 Uiso 1 1 calc R . .
H3B H 0.0728 0.1032 0.2636 0.057 Uiso 1 1 calc R . .
H3C H 0.2085 0.1476 0.1984 0.057 Uiso 1 1 calc R . .
N2 N 0.2333(3) 0.56560(18) -0.02161(18) 0.0357(5) Uani 1 1 d . . .
N1 N 0.0974(3) 0.62998(18) 0.17170(19) 0.0365(5) Uani 1 1 d . . .
N4 N 0.4977(3) 0.1258(3) 0.2508(3) 0.0640(7) Uani 1 1 d . . .
H4A H 0.4776 0.0931 0.2003 0.083 Uiso 1 1 calc R . .
H4B H 0.5831 0.1529 0.2388 0.083 Uiso 1 1 calc R . .
Cl1 Cl -0.07486(10) -0.02755(7) 0.28713(8) 0.0596(2) Uani 1 1 d . . .
C1 C -0.0685(3) 0.4642(2) 0.3295(2) 0.0324(5) Uani 1 1 d . . .
C2 C -0.1629(3) 0.3978(2) 0.4098(2) 0.0364(6) Uani 1 1 d . . .
C3 C -0.2628(3) 0.4445(3) 0.5003(2) 0.0453(7) Uani 1 1 d . . .
H3 H -0.3234 0.3991 0.5529 0.059 Uiso 1 1 calc R . .
C4 C -0.2732(4) 0.5590(3) 0.5130(2) 0.0505(7) Uani 1 1 d . . .
H4 H -0.3384 0.5893 0.5753 0.066 Uiso 1 1 calc R . .
C5 C -0.1883(4) 0.6277(3) 0.4345(2) 0.0468(7) Uani 1 1 d . . .
H5 H -0.1990 0.7054 0.4427 0.061 Uiso 1 1 calc R . .
C6 C -0.0839(3) 0.5819(2) 0.3407(2) 0.0363(6) Uani 1 1 d . . .
C7 C -0.0064(3) 0.6607(2) 0.2579(2) 0.0393(6) Uani 1 1 d . . .
H7 H -0.0328 0.7400 0.2669 0.051 Uiso 1 1 calc R . .
C8 C 0.1664(4) 0.7204(2) 0.0906(3) 0.0468(7) Uani 1 1 d . . .
H8A H 0.2775 0.7128 0.1091 0.061 Uiso 1 1 calc R . .
H8B H 0.0946 0.8013 0.0950 0.061 Uiso 1 1 calc R . .
C9 C 0.1748(4) 0.6971(2) -0.0281(3) 0.0459(7) Uani 1 1 d . . .
H9A H 0.0647 0.7310 -0.0569 0.060 Uiso 1 1 calc R . .
H9B H 0.2517 0.7349 -0.0804 0.060 Uiso 1 1 calc R . .
C10 C 0.3018(3) 0.5244(2) -0.1128(2) 0.0375(6) Uani 1 1 d . . .
H10 H 0.3239 0.5795 -0.1780 0.049 Uiso 1 1 calc R . .
C11 C 0.3473(3) 0.3998(2) -0.1224(2) 0.0345(5) Uani 1 1 d . . .
C12 C 0.4424(3) 0.3655(3) -0.2224(2) 0.0455(7) Uani 1 1 d . . .
H12 H 0.4832 0.4216 -0.2773 0.059 Uiso 1 1 calc R . .
C13 C 0.4755(4) 0.2525(3) -0.2400(2) 0.0504(7) Uani 1 1 d . . .
H13 H 0.5413 0.2313 -0.3059 0.066 Uiso 1 1 calc R . .
C14 C 0.4127(3) 0.1672(3) -0.1610(2) 0.0454(7) Uani 1 1 d . . .
H14 H 0.4350 0.0898 -0.1744 0.059 Uiso 1 1 calc R . .
C15 C 0.3167(3) 0.1987(2) -0.0621(2) 0.0360(6) Uani 1 1 d . . .
C16 C 0.2854(3) 0.3146(2) -0.0390(2) 0.0315(5) Uani 1 1 d . . .
C18 C 0.2446(4) 0.0131(3) -0.0034(3) 0.0527(7) Uani 1 1 d . . .
H18A H 0.1926 0.0298 -0.0734 0.074 Uiso 1 1 calc R . .
H18B H 0.1823 -0.0265 0.0587 0.074 Uiso 1 1 calc R . .
H18C H 0.3576 -0.0384 -0.0122 0.074 Uiso 1 1 calc R . .
C17 C -0.2305(4) 0.2101(3) 0.4673(3) 0.0620(9) Uani 1 1 d . . .
H17A H -0.1924 0.1936 0.5423 0.087 Uiso 1 1 calc R . .
H17B H -0.2074 0.1356 0.4420 0.087 Uiso 1 1 calc R . .
H17C H -0.3492 0.2498 0.4708 0.087 Uiso 1 1 calc R . .
C19 C 0.2489(4) 0.0840(3) 0.3615(3) 0.0631(9) Uani 1 1 d . . .
H19A H 0.2939 -0.0016 0.3610 0.082 Uiso 1 1 calc R . .
H19B H 0.1800 0.0927 0.4335 0.082 Uiso 1 1 calc R . .
C20 C 0.3894(5) 0.1350(3) 0.3547(3) 0.0678(10) Uani 1 1 d . . .
H20A H 0.3438 0.2194 0.3600 0.088 Uiso 1 1 calc R . .
H20B H 0.4546 0.0930 0.4200 0.088 Uiso 1 1 calc R . .

loop_
_atom_site_aniso_label
_atom_site_aniso_U_11
_atom_site_aniso_U_22
_atom_site_aniso_U_33
_atom_site_aniso_U_23
_atom_site_aniso_U_13
_atom_site_aniso_U_12
V1 0.0292(2) 0.02405(19) 0.0338(2) -0.00616(15) 0.00192(16) -0.01076(15)
O1 0.0376(9) 0.0314(8) 0.0377(10) -0.0152(7) 0.0116(8) -0.0149(7)
O2 0.0436(10) 0.0352(9) 0.0343(9) -0.0131(7) 0.0119(8) -0.0204(8)
O3 0.0636(13) 0.0368(10) 0.0435(11) -0.0175(8) 0.0083(9) -0.0213(9)
O4 0.0574(12) 0.0435(10) 0.0442(11) -0.0151(8) 0.0199(9) -0.0254(9)
O5 0.0352(10) 0.0363(9) 0.0508(11) -0.0048(8) -0.0057(8) -0.0110(8)
N3 0.0453(13) 0.0368(11) 0.0411(12) -0.0098(10) 0.0032(10) -0.0151(10)
N2 0.0343(11) 0.0319(11) 0.0409(12) -0.0018(9) -0.0020(9) -0.0145(9)
N1 0.0348(11) 0.0280(10) 0.0498(13) -0.0100(9) -0.0043(10) -0.0116(9)
N4 0.0480(16) 0.0697(18) 0.078(2) -0.0240(15) -0.0019(14) -0.0181(14)
Cl1 0.0617(5) 0.0495(4) 0.0785(6) -0.0252(4) -0.0072(4) -0.0218(4)
C1 0.0301(12) 0.0356(13) 0.0325(13) -0.0137(10) 0.0003(10) -0.0074(10)
C2 0.0347(13) 0.0408(14) 0.0323(13) -0.0108(11) 0.0000(10) -0.0083(11)
C3 0.0398(15) 0.0575(17) 0.0356(14) -0.0150(13) 0.0081(12) -0.0117(13)
C4 0.0503(17) 0.0635(19) 0.0376(15) -0.0289(14) 0.0015(13) -0.0056(15)
C5 0.0467(16) 0.0482(16) 0.0509(17) -0.0292(14) -0.0037(13) -0.0078(13)
C6 0.0336(13) 0.0375(13) 0.0417(14) -0.0180(11) -0.0047(11) -0.0079(11)
C7 0.0366(14) 0.0315(12) 0.0546(17) -0.0179(12) -0.0086(12) -0.0078(11)
C8 0.0469(16) 0.0297(13) 0.0669(19) -0.0071(12) -0.0047(14) -0.0181(12)
C9 0.0469(16) 0.0291(13) 0.0570(18) 0.0058(12) -0.0038(14) -0.0159(12)
C10 0.0309(13) 0.0440(15) 0.0362(14) 0.0054(11) -0.0042(11) -0.0185(11)
C11 0.0265(12) 0.0459(14) 0.0310(13) -0.0049(11) -0.0001(10) -0.0139(11)
C12 0.0380(15) 0.0628(19) 0.0311(14) -0.0049(12) 0.0031(11) -0.0151(13)
C13 0.0424(16) 0.069(2) 0.0317(14) -0.0162(13) 0.0095(12) -0.0073(14)
C14 0.0432(16) 0.0532(17) 0.0393(15) -0.0213(13) -0.0010(12) -0.0060(13)
C15 0.0357(14) 0.0418(14) 0.0306(13) -0.0105(11) -0.0006(10) -0.0104(11)
C16 0.0283(12) 0.0390(13) 0.0289(12) -0.0085(10) -0.0018(10) -0.0114(10)
C18 0.065(2) 0.0408(15) 0.0597(19) -0.0203(14) -0.0106(16) -0.0155(14)
C17 0.071(2) 0.0567(19) 0.058(2) -0.0090(15) 0.0237(16) -0.0346(17)
C19 0.069(2) 0.066(2) 0.0504(19) 0.0051(16) -0.0060(16) -0.0269(17)
C20 0.072(2) 0.070(2) 0.064(2) -0.0047(18) -0.0238(19) -0.0221(19)

loop_
_atom_type_symbol
_atom_type_description
_atom_type_scat_dispersion_real
_atom_type_scat_dispersion_imag
_atom_type_scat_source
C C 0.0033 0.0016 'International Tables Vol C Tables 4.2.6.8 and 6.1.1.4'
H H 0.0000 0.0000 'International Tables Vol C Tables 4.2.6.8 and 6.1.1.4'
O O 0.0106 0.0060 'International Tables Vol C Tables 4.2.6.8 and 6.1.1.4'
N N 0.0061 0.0033 'International Tables Vol C Tables 4.2.6.8 and 6.1.1.4'
V V 0.3005 0.5294 'International Tables Vol C Tables 4.2.6.8 and 6.1.1.4'
Cl Cl 0.1484 0.1585 'International Tables Vol C Tables 4.2.6.8 and 6.1.1.4'

loop_
_geom_angle_atom_site_label_1
_geom_angle_atom_site_label_2
_geom_angle_atom_site_label_3
_geom_angle
_geom_angle_site_symmetry_1
_geom_angle_site_symmetry_3
_geom_angle_publ_flag
O5 V1 O1 110.96(9) . . ?
O5 V1 O2 106.68(9) . . ?
O1 V1 O2 86.58(7) . . ?
O5 V1 N1 103.79(9) . . ?
O1 V1 N1 87.69(8) . . ?
O2 V1 N1 149.03(9) . . ?
O5 V1 N2 107.47(9) . . ?
O1 V1 N2 141.26(8) . . ?
O2 V1 N2 87.09(8) . . ?
N1 V1 N2 78.61(9) . . ?
C1 O1 V1 130.13(15) . . ?
C16 O2 V1 126.35(15) . . ?
C15 O3 C18 118.3(2) . . ?
C2 O4 C17 118.1(2) . . ?
C10 N2 C9 119.4(2) . . ?
C10 N2 V1 124.48(17) . . ?
C9 N2 V1 116.13(17) . . ?
C7 N1 C8 119.8(2) . . ?
C7 N1 V1 127.25(18) . . ?
C8 N1 V1 112.77(17) . . ?
O1 C1 C6 123.6(2) . . ?
O1 C1 C2 117.9(2) . . ?
C6 C1 C2 118.4(2) . . ?
O4 C2 C3 125.0(2) . . ?
O4 C2 C1 113.8(2) . . ?
C3 C2 C1 121.1(2) . . ?
C2 C3 C4 120.1(3) . . ?
C5 C4 C3 120.4(2) . . ?
C4 C5 C6 120.8(3) . . ?
C1 C6 C5 119.1(2) . . ?
C1 C6 C7 122.8(2) . . ?
C5 C6 C7 118.0(2) . . ?
N1 C7 C6 124.9(2) . . ?
N1 C8 C9 107.1(2) . . ?
N2 C9 C8 108.5(2) . . ?
N2 C10 C11 125.4(2) . . ?
C12 C11 C16 119.5(2) . . ?
C12 C11 C10 118.8(2) . . ?
C16 C11 C10 121.4(2) . . ?
C13 C12 C11 121.0(3) . . ?
C12 C13 C14 121.0(3) . . ?
C15 C14 C13 119.3(3) . . ?
O3 C15 C14 124.8(2) . . ?
O3 C15 C16 114.2(2) . . ?
C14 C15 C16 121.1(2) . . ?
O2 C16 C15 118.6(2) . . ?
O2 C16 C11 123.3(2) . . ?
C15 C16 C11 118.0(2) . . ?
N3 C19 C20 111.9(3) . . ?
N4 C20 C19 113.0(3) . . ?

loop_
_geom_bond_atom_site_label_1
_geom_bond_atom_site_label_2
_geom_bond_distance
_geom_bond_site_symmetry_2
_geom_bond_publ_flag
V1 O5 1.5938(18) . ?
V1 O1 1.9228(16) . ?
V1 O2 1.9287(17) . ?
V1 N1 2.047(2) . ?
V1 N2 2.051(2) . ?
O1 C1 1.332(3) . ?
O2 C16 1.325(3) . ?
O3 C15 1.371(3) . ?
O3 C18 1.424(3) . ?
O4 C2 1.373(3) . ?
O4 C17 1.429(3) . ?
N3 C19 1.480(4) . ?
N2 C10 1.285(3) . ?
N2 C9 1.473(3) . ?
N1 C7 1.289(3) . ?
N1 C8 1.473(3) . ?
N4 C20 1.430(4) . ?
C1 C6 1.407(3) . ?
C1 C2 1.409(3) . ?
C2 C3 1.379(3) . ?
C3 C4 1.385(4) . ?
C4 C5 1.365(4) . ?
C5 C6 1.420(3) . ?
C6 C7 1.428(4) . ?
C8 C9 1.505(4) . ?
C10 C11 1.440(4) . ?
C11 C12 1.404(3) . ?
C11 C16 1.412(3) . ?
C12 C13 1.349(4) . ?
C13 C14 1.393(4) . ?
C14 C15 1.386(3) . ?
C15 C16 1.410(3) . ?
C19 C20 1.483(5) . ?
